data_7239231
loop_
_publ_author_name
'Ghalib, Mohammed'
'Jones, Peter G.'
'Palm, Gottfried J.'
'Heinicke, Joachim W.'

_publ_section_title
;
 Phosphanyl-substituted \p-excess \s2P heterocycles: Coordination
 behaviour of 2-di-tert-butylphosphanyl-1-neopentyl-1,3-benzazaphosphole
 towards CuCl, HgCl2 and [Rh(COD)2]BF4
;
_journal_issue 39
_journal_name_full 'RSC Advances'
_journal_page_first 17726
_journal_paper_doi 10.1039/c3ra43706j
_journal_volume 3
_journal_year 2013
_chemical_formula_sum 'C48 H82 Cl4 Hg2 N2 O2 P4'
_chemical_formula_weight 1386.02
_space_group_IT_number 2
_space_group_name_Hall '-P 1'
_space_group_name_H-M_alt 'P -1'
_symmetry_cell_setting triclinic
_symmetry_space_group_name_H-M 'P -1'
_atom_sites_solution_hydrogens geom
_atom_sites_solution_primary direct
_atom_sites_solution_secondary difmap
_audit_creation_method SHELXL-97
_cell_angle_alpha 97.106(4)
_cell_angle_beta 97.676(4)
_cell_angle_gamma 103.809(4)
_cell_formula_units_Z 1
_cell_length_a 9.7769(4)
_cell_length_b 12.0198(5)
_cell_length_c 12.1405(5)
_cell_measurement_reflns_used 30244
_cell_measurement_temperature 100(2)
_cell_measurement_theta_max 31.1926
_cell_measurement_theta_min 2.1721
_cell_volume 1354.99(10)
_computing_cell_refinement
;
CrysAlisPro, Oxford Diffraction Ltd.,
Version 1.171.35.11 (release 16-05-2011 CrysAlis171 .NET)
(compiled May 16 2011,17:55:39)
;
_computing_data_collection
;
CrysAlisPro, Oxford Diffraction Ltd.,
Version 1.171.35.11 (release 16-05-2011 CrysAlis171 .NET)
(compiled May 16 2011,17:55:39)
;
_computing_data_reduction
;
CrysAlisPro, Oxford Diffraction Ltd.,
Version 1.171.35.11 (release 16-05-2011 CrysAlis171 .NET)
(compiled May 16 2011,17:55:39)
;
_computing_molecular_graphics 'Siemens XP'
_computing_publication_material SHELXL-97
_computing_structure_refinement 'SHELXL-97 (Sheldrick, 1997)'
_computing_structure_solution 'SHELXS-97 (Sheldrick, 1990)'
_diffrn_ambient_temperature 100(2)
_diffrn_detector_area_resol_mean 16.1419
_diffrn_measured_fraction_theta_full 0.978
_diffrn_measured_fraction_theta_max 0.978
_diffrn_measurement_device_type 'Oxford Diffraction Xcalibur, Eos'
_diffrn_measurement_method \w-scan
_diffrn_radiation_monochromator graphite
_diffrn_radiation_source 'Enhance (Mo) X-ray Source'
_diffrn_radiation_type MoK\a
_diffrn_radiation_wavelength 0.71073
_diffrn_reflns_av_R_equivalents 0.0444
_diffrn_reflns_av_sigmaI/netI 0.0249
_diffrn_reflns_limit_h_max 13
_diffrn_reflns_limit_h_min -13
_diffrn_reflns_limit_k_max 16
_diffrn_reflns_limit_k_min -17
_diffrn_reflns_limit_l_max 17
_diffrn_reflns_limit_l_min -17
_diffrn_reflns_number 74653
_diffrn_reflns_theta_full 30.51
_diffrn_reflns_theta_max 30.51
_diffrn_reflns_theta_min 2.18
_exptl_absorpt_coefficient_mu 6.012
_exptl_absorpt_correction_T_max 1.00000
_exptl_absorpt_correction_T_min 0.80336
_exptl_absorpt_correction_type multi-scan
_exptl_absorpt_process_details
;
CrysAlisPro, Oxford Diffraction Ltd.,
Version 1.171.35.11 (release 16-05-2011 CrysAlis171 .NET)
(compiled May 16 2011,17:55:39)
;
_exptl_crystal_colour colourless
_exptl_crystal_density_diffrn 1.699
_exptl_crystal_density_meas ?
_exptl_crystal_density_method 'not measured'
_exptl_crystal_description tablet
_exptl_crystal_F_000 688
_exptl_crystal_size_max 0.2
_exptl_crystal_size_mid 0.2
_exptl_crystal_size_min 0.06
_refine_diff_density_max 1.153
_refine_diff_density_min -0.888
_refine_diff_density_rms 0.105
_refine_ls_extinction_method none
_refine_ls_goodness_of_fit_ref 1.043
_refine_ls_hydrogen_treatment constr
_refine_ls_matrix_type full
_refine_ls_number_parameters 289
_refine_ls_number_reflns 8087
_refine_ls_number_restraints 0
_refine_ls_restrained_S_all 1.043
_refine_ls_R_factor_all 0.0224
_refine_ls_R_factor_gt 0.0193
_refine_ls_shift/su_max 0.002
_refine_ls_shift/su_mean 0.000
_refine_ls_structure_factor_coef Fsqd
_refine_ls_weighting_details 'calc w=1/[\s^2^(Fo^2^)+(0.0178P)^2^+1.0569P] where P=(Fo^2^+2Fc^2^)/3'
_refine_ls_weighting_scheme calc
_refine_ls_wR_factor_gt 0.0410
_refine_ls_wR_factor_ref 0.0421
_reflns_number_gt 7556
_reflns_number_total 8087
_reflns_threshold_expression >2sigma(I)
_cod_data_source_file c3ra43706j.txt
_cod_data_source_block grecks
_cod_depositor_comments
;
The following automatic conversions were performed:

data item '_exptl_crystal_density_meas' value 'not measured' was
changed to '?' -- the value is perceived as not measured.

Automatic conversion script
Id: cif_fix_values 6909 2019-04-08 15:41:33Z antanas 
;
_cod_original_cell_volume 1354.98(10)
_cod_database_code 7239231

loop_
_symmetry_equiv_pos_as_xyz
'x, y, z'
'-x, -y, -z'

loop_
_atom_site_label
_atom_site_type_symbol
_atom_site_fract_x
_atom_site_fract_y
_atom_site_fract_z
_atom_site_U_iso_or_equiv
_atom_site_adp_type
_atom_site_occupancy
_atom_site_symmetry_multiplicity
_atom_site_calc_flag
_atom_site_refinement_flags
Hg Hg 0.088149(8) 0.041010(7) 0.163980(6) 0.01276(2) Uani 1 1 d .
Cl1 Cl -0.09259(6) -0.07529(5) 0.25242(4) 0.02074(10) Uani 1 1 d .
Cl2 Cl -0.05355(5) 0.13168(4) 0.02733(4) 0.01478(9) Uani 1 1 d .
P1 P 0.34257(5) 0.12518(4) 0.23853(4) 0.00991(9) Uani 1 1 d .
N1 N 0.33177(17) 0.22048(14) 0.46335(14) 0.0109(3) Uani 1 1 d .
C2 C 0.3991(2) 0.22752(17) 0.36976(16) 0.0118(4) Uani 1 1 d .
P3 P 0.57289(6) 0.31603(5) 0.40010(5) 0.01544(10) Uani 1 1 d .
C3A C 0.5579(2) 0.33884(17) 0.54394(17) 0.0133(4) Uani 1 1 d .
C4 C 0.6628(2) 0.40070(18) 0.63634(18) 0.0161(4) Uani 1 1 d .
H4 H 0.7552 0.4393 0.6248 0.019 Uiso 1 1 calc R
C5 C 0.6305(2) 0.40481(18) 0.74309(18) 0.0171(4) Uani 1 1 d .
H5 H 0.7006 0.4468 0.8057 0.021 Uiso 1 1 calc R
C6 C 0.4933(2) 0.34677(18) 0.75996(18) 0.0165(4) Uani 1 1 d .
H6 H 0.4726 0.3509 0.8344 0.020 Uiso 1 1 calc R
C7 C 0.3887(2) 0.28441(18) 0.67201(17) 0.0146(4) Uani 1 1 d .
H7 H 0.2971 0.2452 0.6849 0.018 Uiso 1 1 calc R
C7A C 0.4217(2) 0.28047(17) 0.56199(17) 0.0123(4) Uani 1 1 d .
C8 C 0.1775(2) 0.17271(17) 0.46262(17) 0.0117(4) Uani 1 1 d .
H8A H 0.1658 0.1409 0.5332 0.014 Uiso 1 1 calc R
H8B H 0.1402 0.1073 0.3993 0.014 Uiso 1 1 calc R
C9 C 0.0847(2) 0.26060(18) 0.45147(18) 0.0153(4) Uani 1 1 d .
C10 C 0.0787(3) 0.2984(2) 0.3360(2) 0.0247(5) Uani 1 1 d .
H10A H 0.0324 0.2310 0.2777 0.037 Uiso 1 1 calc R
H10B H 0.1759 0.3319 0.3235 0.037 Uiso 1 1 calc R
H10C H 0.0238 0.3567 0.3326 0.037 Uiso 1 1 calc R
C11 C 0.1387(3) 0.3694(2) 0.54174(19) 0.0217(5) Uani 1 1 d .
H11A H 0.2356 0.4104 0.5341 0.033 Uiso 1 1 calc R
H11B H 0.1400 0.3467 0.6166 0.033 Uiso 1 1 calc R
H11C H 0.0751 0.4206 0.5322 0.033 Uiso 1 1 calc R
C12 C -0.0653(2) 0.1952(2) 0.4663(2) 0.0281(5) Uani 1 1 d .
H12A H -0.1300 0.2458 0.4587 0.042 Uiso 1 1 calc R
H12B H -0.0610 0.1723 0.5412 0.042 Uiso 1 1 calc R
H12C H -0.1006 0.1257 0.4086 0.042 Uiso 1 1 calc R
C13 C 0.4194(2) 0.20007(17) 0.12416(17) 0.0132(4) Uani 1 1 d .
C14 C 0.3347(2) 0.13212(18) 0.00969(17) 0.0148(4) Uani 1 1 d .
H14A H 0.2349 0.1357 0.0036 0.022 Uiso 1 1 calc R
H14B H 0.3388 0.0509 0.0038 0.022 Uiso 1 1 calc R
H14C H 0.3766 0.1665 -0.0512 0.022 Uiso 1 1 calc R
C15 C 0.3916(2) 0.32150(18) 0.13595(19) 0.0183(4) Uani 1 1 d .
H15A H 0.4133 0.3567 0.0696 0.027 Uiso 1 1 calc R
H15B H 0.4527 0.3704 0.2037 0.027 Uiso 1 1 calc R
H15C H 0.2910 0.3146 0.1420 0.027 Uiso 1 1 calc R
C16 C 0.5789(2) 0.20901(19) 0.12496(18) 0.0164(4) Uani 1 1 d .
H16A H 0.5934 0.1309 0.1112 0.025 Uiso 1 1 calc R
H16B H 0.6337 0.2497 0.1984 0.025 Uiso 1 1 calc R
H16C H 0.6114 0.2521 0.0658 0.025 Uiso 1 1 calc R
C17 C 0.4125(2) -0.00303(17) 0.26959(17) 0.0133(4) Uani 1 1 d .
C18 C 0.3231(2) -0.06079(19) 0.35204(19) 0.0197(4) Uani 1 1 d .
H18A H 0.2218 -0.0832 0.3181 0.030 Uiso 1 1 calc R
H18B H 0.3376 -0.0060 0.4220 0.030 Uiso 1 1 calc R
H18C H 0.3531 -0.1300 0.3686 0.030 Uiso 1 1 calc R
C19 C 0.5711(2) 0.0295(2) 0.3225(2) 0.0203(4) Uani 1 1 d .
H19A H 0.5996 -0.0408 0.3373 0.030 Uiso 1 1 calc R
H19B H 0.5864 0.0830 0.3935 0.030 Uiso 1 1 calc R
H19C H 0.6286 0.0670 0.2706 0.030 Uiso 1 1 calc R
C20 C 0.3875(2) -0.08894(19) 0.16046(18) 0.0182(4) Uani 1 1 d .
H20A H 0.4127 -0.1600 0.1772 0.027 Uiso 1 1 calc R
H20B H 0.4472 -0.0541 0.1085 0.027 Uiso 1 1 calc R
H20C H 0.2866 -0.1079 0.1257 0.027 Uiso 1 1 calc R
C92 C 0.9843(3) 0.3602(2) 0.8300(2) 0.0259(5) Uani 1 1 d .
H92A H 0.9666 0.3080 0.7569 0.031 Uiso 1 1 calc R
H92B H 0.9114 0.3279 0.8749 0.031 Uiso 1 1 calc R
C93 C 1.1326(3) 0.3710(2) 0.8924(3) 0.0430(8) Uani 1 1 d .
H93A H 1.1278 0.3322 0.9596 0.052 Uiso 1 1 calc R
H93B H 1.1889 0.3357 0.8430 0.052 Uiso 1 1 calc R
C94 C 1.1961(4) 0.4946(3) 0.9248(4) 0.0607(12) Uani 1 1 d .
H94A H 1.2977 0.5141 0.9155 0.073 Uiso 1 1 calc R
H94B H 1.1907 0.5197 1.0046 0.073 Uiso 1 1 calc R
C95 C 1.1137(3) 0.5527(2) 0.8502(3) 0.0337(6) Uani 1 1 d .
H95A H 1.1047 0.6260 0.8920 0.040 Uiso 1 1 calc R
H95B H 1.1621 0.5707 0.7855 0.040 Uiso 1 1 calc R
O91 O 0.97728(18) 0.47456(16) 0.81239(17) 0.0331(4) Uani 1 1 d .

loop_
_atom_site_aniso_label
_atom_site_aniso_U_11
_atom_site_aniso_U_22
_atom_site_aniso_U_33
_atom_site_aniso_U_23
_atom_site_aniso_U_13
_atom_site_aniso_U_12
Hg 0.00849(4) 0.01614(4) 0.01204(4) 0.00254(3) 0.00052(2) 0.00066(3)
Cl1 0.0180(2) 0.0228(3) 0.0175(2) 0.0041(2) 0.00564(19) -0.0039(2)
Cl2 0.0145(2) 0.0143(2) 0.0142(2) 0.00100(17) -0.00155(17) 0.00419(17)
P1 0.0081(2) 0.0109(2) 0.0100(2) 0.00125(17) 0.00129(17) 0.00144(17)
N1 0.0081(7) 0.0130(8) 0.0111(8) 0.0015(6) 0.0012(6) 0.0020(6)
C2 0.0106(8) 0.0131(9) 0.0114(9) 0.0016(7) 0.0030(7) 0.0019(7)
P3 0.0104(2) 0.0179(3) 0.0141(2) -0.0010(2) 0.00254(19) -0.00220(19)
C3A 0.0117(9) 0.0116(9) 0.0153(10) 0.0016(7) 0.0013(7) 0.0012(7)
C4 0.0124(9) 0.0131(9) 0.0193(10) -0.0004(8) -0.0010(8) 0.0000(7)
C5 0.0166(10) 0.0160(10) 0.0150(10) -0.0025(8) -0.0047(8) 0.0036(8)
C6 0.0206(10) 0.0165(10) 0.0125(9) 0.0013(8) 0.0016(8) 0.0063(8)
C7 0.0151(9) 0.0143(9) 0.0140(9) 0.0027(7) 0.0016(7) 0.0031(7)
C7A 0.0117(9) 0.0108(9) 0.0138(9) 0.0019(7) -0.0003(7) 0.0031(7)
C8 0.0080(8) 0.0134(9) 0.0123(9) 0.0007(7) 0.0014(7) 0.0012(7)
C9 0.0116(9) 0.0181(10) 0.0159(10) 0.0000(8) 0.0005(7) 0.0058(8)
C10 0.0323(13) 0.0271(12) 0.0195(11) 0.0039(9) 0.0016(9) 0.0184(10)
C11 0.0241(11) 0.0229(11) 0.0186(11) -0.0021(9) -0.0017(9) 0.0128(9)
C12 0.0117(10) 0.0309(13) 0.0413(15) 0.0031(11) 0.0058(10) 0.0055(9)
C13 0.0121(9) 0.0137(9) 0.0125(9) 0.0018(7) 0.0034(7) 0.0007(7)
C14 0.0131(9) 0.0176(10) 0.0133(9) 0.0034(8) 0.0031(7) 0.0020(8)
C15 0.0230(11) 0.0142(9) 0.0187(10) 0.0060(8) 0.0055(8) 0.0040(8)
C16 0.0123(9) 0.0199(10) 0.0147(10) 0.0014(8) 0.0040(7) -0.0007(8)
C17 0.0116(9) 0.0142(9) 0.0142(9) 0.0029(7) 0.0005(7) 0.0042(7)
C18 0.0219(11) 0.0192(10) 0.0215(11) 0.0098(9) 0.0063(9) 0.0072(9)
C19 0.0148(10) 0.0212(11) 0.0235(11) 0.0042(9) -0.0047(8) 0.0065(8)
C20 0.0202(10) 0.0173(10) 0.0169(10) 0.0000(8) -0.0001(8) 0.0082(8)
C92 0.0198(11) 0.0204(11) 0.0351(14) 0.0072(10) 0.0014(10) 0.0010(9)
C93 0.0240(13) 0.0272(14) 0.076(2) 0.0219(14) -0.0065(14) 0.0039(11)
C94 0.0463(19) 0.0273(15) 0.090(3) 0.0098(16) -0.0422(19) 0.0030(14)
C95 0.0226(12) 0.0218(12) 0.0504(17) 0.0108(11) -0.0094(11) -0.0004(10)
O91 0.0182(8) 0.0240(9) 0.0523(12) 0.0136(8) -0.0088(8) 0.0006(7)

loop_
_atom_type_symbol
_atom_type_description
_atom_type_scat_dispersion_real
_atom_type_scat_dispersion_imag
_atom_type_scat_source
C C 0.0033 0.0016 'International Tables Vol C Tables 4.2.6.8 and 6.1.1.4'
H H 0.0000 0.0000 'International Tables Vol C Tables 4.2.6.8 and 6.1.1.4'
N N 0.0061 0.0033 'International Tables Vol C Tables 4.2.6.8 and 6.1.1.4'
P P 0.1023 0.0942 'International Tables Vol C Tables 4.2.6.8 and 6.1.1.4'
Cl Cl 0.1484 0.1585 'International Tables Vol C Tables 4.2.6.8 and 6.1.1.4'
Hg Hg -2.3894 9.2266 'International Tables Vol C Tables 4.2.6.8 and 6.1.1.4'
O O 0.0106 0.0060 'International Tables Vol C Tables 4.2.6.8 and 6.1.1.4'

loop_
_geom_angle_atom_site_label_1
_geom_angle_atom_site_label_2
_geom_angle_atom_site_label_3
_geom_angle
_geom_angle_site_symmetry_3
Cl1 Hg P1 128.369(18) .
Cl1 Hg Cl2 103.925(18) .
P1 Hg Cl2 122.719(16) .
Cl1 Hg Cl2 95.042(17) 2
P1 Hg Cl2 110.108(16) 2
Cl2 Hg Cl2 83.267(16) 2
Hg Cl2 Hg 96.732(16) 2
C2 P1 C17 104.17(9) .
C2 P1 C13 107.83(9) .
C17 P1 C13 114.64(9) .
C2 P1 Hg 120.53(6) .
C17 P1 Hg 104.40(6) .
C13 P1 Hg 105.67(6) .
C2 N1 C7A 112.40(16) .
C2 N1 C8 126.44(16) .
C7A N1 C8 120.48(16) .
N1 C2 P3 113.40(14) .
N1 C2 P1 124.91(14) .
P3 C2 P1 119.13(11) .
C2 P3 C3A 89.64(9) .
C7A C3A C4 119.81(19) .
C7A C3A P3 111.40(15) .
C4 C3A P3 128.73(16) .
C5 C4 C3A 119.61(19) .
C4 C5 C6 120.03(19) .
C7 C6 C5 122.06(19) .
C6 C7 C7A 117.94(19) .
N1 C7A C3A 113.05(17) .
N1 C7A C7 126.39(18) .
C3A C7A C7 120.55(18) .
N1 C8 C9 115.29(16) .
C10 C9 C11 108.45(19) .
C10 C9 C12 109.88(19) .
C11 C9 C12 109.06(18) .
C10 C9 C8 111.17(17) .
C11 C9 C8 112.83(17) .
C12 C9 C8 105.39(17) .
C16 C13 C14 108.65(16) .
C16 C13 C15 110.66(17) .
C14 C13 C15 107.16(17) .
C16 C13 P1 114.55(14) .
C14 C13 P1 107.97(13) .
C15 C13 P1 107.57(13) .
C20 C17 C19 109.61(17) .
C20 C17 C18 108.86(17) .
C19 C17 C18 109.06(17) .
C20 C17 P1 108.85(14) .
C19 C17 P1 113.94(14) .
C18 C17 P1 106.37(13) .
O91 C92 C93 107.0(2) .
C94 C93 C92 105.2(2) .
C93 C94 C95 106.6(2) .
O91 C95 C94 106.7(2) .
C95 O91 C92 109.23(18) .

loop_
_geom_bond_atom_site_label_1
_geom_bond_atom_site_label_2
_geom_bond_distance
_geom_bond_site_symmetry_2
Hg Cl1 2.4348(5) .
Hg P1 2.4496(5) .
Hg Cl2 2.5325(5) .
Hg Cl2 2.8424(5) 2
Cl2 Hg 2.8424(5) 2
P1 C2 1.820(2) .
P1 C17 1.887(2) .
P1 C13 1.889(2) .
N1 C2 1.389(2) .
N1 C7A 1.389(3) .
N1 C8 1.479(2) .
C2 P3 1.740(2) .
P3 C3A 1.765(2) .
C3A C7A 1.409(3) .
C3A C4 1.409(3) .
C4 C5 1.372(3) .
C5 C6 1.411(3) .
C6 C7 1.376(3) .
C7 C7A 1.413(3) .
C8 C9 1.555(3) .
C9 C10 1.524(3) .
C9 C11 1.533(3) .
C9 C12 1.535(3) .
C13 C16 1.536(3) .
C13 C14 1.540(3) .
C13 C15 1.540(3) .
C17 C20 1.528(3) .
C17 C19 1.534(3) .
C17 C18 1.537(3) .
C92 O91 1.433(3) .
C92 C93 1.512(4) .
C93 C94 1.448(4) .
C94 C95 1.478(4) .
C95 O91 1.416(3) .
